data_4306195
loop_
_publ_author_name
'Thushitha Mahenthirarajah'
'Yang Li'
'Philip Lightfoot'

_publ_contact_author_address
;
School of Chemistry
University of St Andrews
St Andrews
Fife
KY16 9ST
UNITED KINGDOM
;
_publ_contact_author_email PL@ST-ANDREWS.AC.UK
_publ_contact_author_name 'Dr Philip Lightfoot'
_publ_section_title
;
Hydrothermal Synthesis of Vanadium Oxyfluoride Chains Incorporating
Covalently Bound Copper Coordination Complexes
;
_journal_name_full 'Inorganic Chemistry'
_journal_page_first 9097
_journal_page_last 9102
_journal_paper_doi 10.1021/ic801106h
_journal_volume 47
_journal_year 2008
_chemical_formula_moiety 'C12 H16 Cu N4 O6 V2'
_chemical_formula_sum 'C12 H16 Cu N4 O6 V2'
_chemical_formula_weight 477.72
_chemical_name_systematic
;
 ?
;
_space_group_IT_number 19
_symmetry_cell_setting orthorhombic
_symmetry_space_group_name_Hall 'P 2ac 2ab'
_symmetry_space_group_name_H-M 'P 21 21 21'
_atom_sites_solution_hydrogens geom
_atom_sites_solution_primary direct
_atom_sites_solution_secondary difmap
_audit_creation_method SHELXL-97
_cell_angle_alpha 90.00
_cell_angle_beta 90.00
_cell_angle_gamma 90.00
_cell_formula_units_Z 4
_cell_length_a 10.972(3)
_cell_length_b 11.466(3)
_cell_length_c 13.842(4)
_cell_measurement_reflns_used 11686
_cell_measurement_temperature 93(2)
_cell_measurement_theta_max 27.4
_cell_measurement_theta_min 3.4
_cell_volume 1741.4(8)
_computing_cell_refinement 'CrystalClear (Rigaku Inc., 2007)'
_computing_data_collection 'CrystalClear (Rigaku Inc., 2007)'
_computing_data_reduction 'CrystalClear (Rigaku Inc., 2007)'
_computing_molecular_graphics 'Bruker SHELXTL'
_computing_publication_material 'Bruker SHELXTL'
_computing_structure_refinement 'SHELXL-97 (Sheldrick, 1997)'
_computing_structure_solution 'SHELXL-97 (Sheldrick, 1997)'
_diffrn_ambient_temperature 93(2)
_diffrn_detector_area_resol_mean 0.83
_diffrn_measured_fraction_theta_full 0.997
_diffrn_measured_fraction_theta_max 0.939
_diffrn_measurement_device_type 'CCD Area Detector'
_diffrn_measurement_method dtprofit.ref
_diffrn_radiation_monochromator 'confocal optics'
_diffrn_radiation_source 'rotaing anode'
_diffrn_radiation_type MoK\a
_diffrn_radiation_wavelength 0.71073
_diffrn_reflns_av_R_equivalents 0.1255
_diffrn_reflns_av_sigmaI/netI 0.1387
_diffrn_reflns_limit_h_max 14
_diffrn_reflns_limit_h_min -13
_diffrn_reflns_limit_k_max 14
_diffrn_reflns_limit_k_min -11
_diffrn_reflns_limit_l_max 16
_diffrn_reflns_limit_l_min -16
_diffrn_reflns_number 11686
_diffrn_reflns_theta_full 25.00
_diffrn_reflns_theta_max 27.40
_diffrn_reflns_theta_min 3.44
_exptl_absorpt_coefficient_mu 2.297
_exptl_absorpt_correction_T_max 0.912
_exptl_absorpt_correction_T_min 0.848
_exptl_absorpt_correction_type multi-scan
_exptl_crystal_colour green
_exptl_crystal_density_diffrn 1.822
_exptl_crystal_density_method 'not measured'
_exptl_crystal_description prism
_exptl_crystal_F_000 956
_exptl_crystal_size_max 0.09
_exptl_crystal_size_mid 0.06
_exptl_crystal_size_min 0.04
_refine_diff_density_max 0.980
_refine_diff_density_min -0.619
_refine_diff_density_rms 0.159
_refine_ls_abs_structure_details 'Flack H D (1983), Acta Cryst. A39, 876-881'
_refine_ls_abs_structure_Flack 0.06(3)
_refine_ls_extinction_method none
_refine_ls_goodness_of_fit_ref 1.028
_refine_ls_hydrogen_treatment constr
_refine_ls_matrix_type full
_refine_ls_number_parameters 226
_refine_ls_number_reflns 3614
_refine_ls_number_restraints 0
_refine_ls_restrained_S_all 1.028
_refine_ls_R_factor_all 0.0894
_refine_ls_R_factor_gt 0.0658
_refine_ls_shift/su_max 0.000
_refine_ls_shift/su_mean 0.000
_refine_ls_structure_factor_coef Fsqd
_refine_ls_weighting_details 'calc w=1/[\s^2^(Fo^2^)+(0.0531P)^2^+0.0000P] where P=(Fo^2^+2Fc^2^)/3'
_refine_ls_weighting_scheme calc
_refine_ls_wR_factor_gt 0.1329
_refine_ls_wR_factor_ref 0.1424
_reflns_number_gt 2835
_reflns_number_total 3614
_reflns_threshold_expression >2sigma(I)
_cod_data_source_file ic801106h_si_001_1.cif
_cod_data_source_block 6
_cod_database_code 4306195

loop_
_symmetry_equiv_pos_as_xyz
'x, y, z'
'-x+1/2, -y, z+1/2'
'-x, y+1/2, -z+1/2'
'x+1/2, -y+1/2, -z'

loop_
_atom_site_label
_atom_site_type_symbol
_atom_site_fract_x
_atom_site_fract_y
_atom_site_fract_z
_atom_site_U_iso_or_equiv
_atom_site_adp_type
_atom_site_occupancy
_atom_site_symmetry_multiplicity
_atom_site_calc_flag
_atom_site_refinement_flags
_atom_site_disorder_assembly
_atom_site_disorder_group
Cu1 Cu 0.32139(7) 0.08936(7) 0.25265(6) 0.0179(2) Uani 1 1 d . . .
V1 V 0.64649(10) 0.29285(9) 0.06752(9) 0.0186(3) Uani 1 1 d . . .
V2 V 0.34877(10) 0.32921(9) 0.07222(9) 0.0145(3) Uani 1 1 d . . .
O1 O 0.6976(4) 0.4151(4) 0.0207(4) 0.0242(12) Uani 1 1 d . . .
O2 O 0.6564(5) 0.3005(4) 0.1866(4) 0.0290(12) Uani 1 1 d . . .
O3 O 0.4901(4) 0.2678(4) 0.0304(4) 0.0229(11) Uani 1 1 d . . .
O4 O 0.7379(4) 0.1726(4) 0.0252(4) 0.0222(12) Uani 1 1 d . . .
O5 O 0.2985(4) 0.2554(4) 0.1678(3) 0.0224(12) Uani 1 1 d . . .
O6 O 0.3709(4) 0.4663(4) 0.1022(3) 0.0213(12) Uani 1 1 d . . .
N1 N 0.3280(6) -0.0255(5) 0.1434(4) 0.0233(14) Uani 1 1 d . . .
H1A H 0.2699 -0.0718 0.1272 0.028 Uiso 1 1 calc R . .
N2 N 0.5061(5) 0.0837(4) 0.2439(4) 0.0175(12) Uani 1 1 d . . .
H2A H 0.5548 0.1273 0.2764 0.021 Uiso 1 1 calc R . .
N3 N 0.1371(5) 0.0601(4) 0.2630(4) 0.0168(13) Uani 1 1 d . . .
N4 N 0.3218(5) 0.1794(4) 0.3797(4) 0.0195(13) Uani 1 1 d . . .
C1 C 0.4485(7) -0.0185(7) 0.0948(5) 0.0223(17) Uani 1 1 d . . .
H11 H 0.4510 0.0480 0.0515 0.027 Uiso 1 1 calc R . .
H12 H 0.4634 -0.0886 0.0574 0.027 Uiso 1 1 calc R . .
C2 C 0.5444(7) -0.0055(6) 0.1741(5) 0.0252(18) Uani 1 1 d . . .
H21 H 0.5553 -0.0795 0.2069 0.030 Uiso 1 1 calc R . .
H22 H 0.6218 0.0166 0.1455 0.030 Uiso 1 1 calc R . .
C3 C 0.0940(6) -0.0167(6) 0.3279(6) 0.0224(18) Uani 1 1 d . . .
H31 H 0.1476 -0.0492 0.3725 0.027 Uiso 1 1 calc R . .
C4 C -0.0295(7) -0.0496(6) 0.3305(6) 0.0233(18) Uani 1 1 d . . .
H41 H -0.0569 -0.1033 0.3759 0.028 Uiso 1 1 calc R . .
C5 C -0.1080(7) -0.0018(7) 0.2661(5) 0.0278(19) Uani 1 1 d . . .
H51 H -0.1903 -0.0211 0.2673 0.033 Uiso 1 1 calc R . .
C6 C -0.0632(7) 0.0769(8) 0.1980(6) 0.035(2) Uani 1 1 d . . .
H61 H -0.1152 0.1095 0.1523 0.042 Uiso 1 1 calc R . .
C7 C 0.0588(7) 0.1060(7) 0.1988(6) 0.0247(18) Uani 1 1 d . . .
H71 H 0.0878 0.1591 0.1535 0.030 Uiso 1 1 calc R . .
C8 C 0.3920(7) 0.1515(6) 0.4564(6) 0.0271(19) Uani 1 1 d . . .
H81 H 0.4476 0.0906 0.4507 0.032 Uiso 1 1 calc R . .
C9 C 0.3837(8) 0.2114(7) 0.5443(6) 0.033(2) Uani 1 1 d . . .
H91 H 0.4333 0.1912 0.5962 0.039 Uiso 1 1 calc R . .
C10 C 0.3002(8) 0.3011(7) 0.5524(7) 0.036(2) Uani 1 1 d . . .
H101 H 0.2917 0.3411 0.6105 0.044 Uiso 1 1 calc R . .
C11 C 0.2310(8) 0.3303(7) 0.4753(7) 0.030(2) Uani 1 1 d . . .
H111 H 0.1765 0.3923 0.4792 0.036 Uiso 1 1 calc R . .
C12 C 0.2420(7) 0.2667(6) 0.3898(6) 0.0245(18) Uani 1 1 d . . .
H121 H 0.1920 0.2857 0.3379 0.029 Uiso 1 1 calc R . .

loop_
_atom_site_aniso_label
_atom_site_aniso_U_11
_atom_site_aniso_U_22
_atom_site_aniso_U_33
_atom_site_aniso_U_23
_atom_site_aniso_U_13
_atom_site_aniso_U_12
Cu1 0.0134(4) 0.0219(4) 0.0183(5) -0.0005(4) -0.0004(4) 0.0019(3)
V1 0.0138(6) 0.0217(6) 0.0203(7) -0.0029(5) 0.0020(6) -0.0007(5)
V2 0.0096(6) 0.0182(5) 0.0155(6) 0.0013(5) -0.0002(5) 0.0003(5)
O1 0.017(2) 0.030(3) 0.026(3) 0.004(2) -0.003(2) -0.006(3)
O2 0.030(3) 0.041(3) 0.016(3) -0.007(2) 0.001(3) -0.009(3)
O3 0.013(2) 0.026(3) 0.029(3) 0.001(2) 0.003(2) 0.003(2)
O4 0.020(3) 0.032(3) 0.014(3) -0.004(2) 0.005(2) 0.002(2)
O5 0.026(3) 0.022(2) 0.019(3) -0.001(2) 0.005(2) 0.002(2)
O6 0.020(3) 0.028(3) 0.016(3) 0.001(2) -0.002(2) 0.000(2)
N1 0.017(3) 0.028(3) 0.025(4) -0.010(3) 0.004(3) -0.008(3)
N2 0.009(2) 0.020(3) 0.023(3) -0.003(3) 0.005(3) -0.002(2)
N3 0.011(3) 0.019(3) 0.021(4) 0.003(2) -0.001(3) 0.000(2)
N4 0.019(3) 0.017(3) 0.022(3) 0.000(2) 0.007(3) -0.003(3)
C1 0.023(4) 0.029(4) 0.015(4) -0.005(3) 0.009(3) 0.011(3)
C2 0.017(4) 0.027(4) 0.031(5) 0.005(3) 0.003(3) 0.016(4)
C3 0.012(4) 0.028(4) 0.027(5) 0.004(4) -0.012(3) 0.002(4)
C4 0.020(5) 0.027(4) 0.023(5) 0.001(3) 0.000(4) -0.005(3)
C5 0.018(4) 0.044(4) 0.022(5) -0.009(4) 0.000(4) -0.006(4)
C6 0.019(5) 0.064(6) 0.022(5) 0.009(4) -0.003(4) 0.009(4)
C7 0.019(4) 0.045(5) 0.011(4) 0.010(4) 0.000(3) 0.002(4)
C8 0.025(4) 0.027(4) 0.030(5) 0.001(3) 0.000(4) -0.006(3)
C9 0.038(5) 0.044(5) 0.015(4) -0.001(4) -0.001(4) -0.015(4)
C10 0.030(5) 0.043(5) 0.037(6) -0.014(4) 0.007(4) -0.018(4)
C11 0.024(4) 0.031(4) 0.035(5) -0.009(4) 0.020(4) 0.001(4)
C12 0.031(4) 0.016(4) 0.026(5) -0.001(3) 0.009(4) 0.000(4)

loop_
_atom_type_symbol
_atom_type_description
_atom_type_scat_dispersion_real
_atom_type_scat_dispersion_imag
_atom_type_scat_source
C C 0.0033 0.0016 'International Tables Vol C Tables 4.2.6.8 and 6.1.1.4'
H H 0.0000 0.0000 'International Tables Vol C Tables 4.2.6.8 and 6.1.1.4'
N N 0.0061 0.0033 'International Tables Vol C Tables 4.2.6.8 and 6.1.1.4'
O O 0.0106 0.0060 'International Tables Vol C Tables 4.2.6.8 and 6.1.1.4'
V V 0.3005 0.5294 'International Tables Vol C Tables 4.2.6.8 and 6.1.1.4'
Cu Cu 0.3201 1.2651 'International Tables Vol C Tables 4.2.6.8 and 6.1.1.4'

loop_
_geom_angle_atom_site_label_1
_geom_angle_atom_site_label_2
_geom_angle_atom_site_label_3
_geom_angle
_geom_angle_site_symmetry_1
_geom_angle_site_symmetry_3
_geom_angle_publ_flag
N1 Cu1 N2 84.1(2) . . ?
N1 Cu1 N4 169.1(2) . . ?
N2 Cu1 N4 93.8(2) . . ?
N1 Cu1 N3 88.9(2) . . ?
N2 Cu1 N3 168.74(19) . . ?
N4 Cu1 N3 91.4(2) . . ?
N1 Cu1 O5 99.6(2) . . ?
N2 Cu1 O5 96.16(19) . . ?
N4 Cu1 O5 91.2(2) . . ?
N3 Cu1 O5 93.71(19) . . ?
O1 V1 O2 109.0(2) . . ?
O1 V1 O4 109.6(2) . . ?
O2 V1 O4 109.1(3) . . ?
O1 V1 O3 110.3(2) . . ?
O2 V1 O3 110.6(3) . . ?
O4 V1 O3 108.3(2) . . ?
O6 V2 O5 109.5(2) . . ?
O6 V2 O3 109.1(2) . . ?
O5 V2 O3 110.0(2) . . ?
O6 V2 O4 107.3(2) . 4_455 ?
O5 V2 O4 111.2(2) . 4_455 ?
O3 V2 O4 109.5(2) . 4_455 ?
V2 O3 V1 131.5(3) . . ?
V1 O4 V2 128.5(3) . 4 ?
V2 O5 Cu1 143.8(3) . . ?
C1 N1 Cu1 109.8(4) . . ?
C1 N1 H1A 125.1 . . ?
Cu1 N1 H1A 125.1 . . ?
C2 N2 Cu1 110.3(4) . . ?
C2 N2 H2A 124.8 . . ?
Cu1 N2 H2A 124.8 . . ?
C3 N3 C7 118.3(6) . . ?
C3 N3 Cu1 120.0(5) . . ?
C7 N3 Cu1 121.3(5) . . ?
C12 N4 C8 117.9(7) . . ?
C12 N4 Cu1 117.9(5) . . ?
C8 N4 Cu1 124.0(5) . . ?
N1 C1 C2 107.0(5) . . ?
N1 C1 H11 110.3 . . ?
C2 C1 H11 110.3 . . ?
N1 C1 H12 110.3 . . ?
C2 C1 H12 110.3 . . ?
H11 C1 H12 108.6 . . ?
N2 C2 C1 110.0(5) . . ?
N2 C2 H21 109.7 . . ?
C1 C2 H21 109.7 . . ?
N2 C2 H22 109.7 . . ?
C1 C2 H22 109.7 . . ?
H21 C2 H22 108.2 . . ?
N3 C3 C4 122.1(7) . . ?
N3 C3 H31 118.9 . . ?
C4 C3 H31 118.9 . . ?
C5 C4 C3 119.1(7) . . ?
C5 C4 H41 120.4 . . ?
C3 C4 H41 120.4 . . ?
C4 C5 C6 118.9(7) . . ?
C4 C5 H51 120.6 . . ?
C6 C5 H51 120.6 . . ?
C7 C6 C5 119.5(8) . . ?
C7 C6 H61 120.2 . . ?
C5 C6 H61 120.2 . . ?
N3 C7 C6 122.0(8) . . ?
N3 C7 H71 119.0 . . ?
C6 C7 H71 119.0 . . ?
N4 C8 C9 122.0(7) . . ?
N4 C8 H81 119.0 . . ?
C9 C8 H81 119.0 . . ?
C10 C9 C8 118.6(8) . . ?
C10 C9 H91 120.7 . . ?
C8 C9 H91 120.7 . . ?
C11 C10 C9 119.6(8) . . ?
C11 C10 H101 120.2 . . ?
C9 C10 H101 120.2 . . ?
C10 C11 C12 119.4(8) . . ?
C10 C11 H111 120.3 . . ?
C12 C11 H111 120.3 . . ?
N4 C12 C11 122.5(8) . . ?
N4 C12 H121 118.8 . . ?
C11 C12 H121 118.8 . . ?

loop_
_geom_bond_atom_site_label_1
_geom_bond_atom_site_label_2
_geom_bond_distance
_geom_bond_site_symmetry_2
_geom_bond_publ_flag
Cu1 N1 2.006(5) . ?
Cu1 N2 2.031(5) . ?
Cu1 N4 2.039(6) . ?
Cu1 N3 2.054(6) . ?
Cu1 O5 2.251(5) . ?
V1 O1 1.642(5) . ?
V1 O2 1.654(5) . ?
V1 O4 1.803(5) . ?
V1 O3 1.814(5) . ?
V2 O6 1.644(5) . ?
V2 O5 1.665(5) . ?
V2 O3 1.799(5) . ?
V2 O4 1.816(5) 4_455 ?
O4 V2 1.816(5) 4 ?
N1 C1 1.486(9) . ?
N1 H1A 0.8600 . ?
N2 C2 1.469(9) . ?
N2 H2A 0.8600 . ?
N3 C3 1.344(9) . ?
N3 C7 1.344(9) . ?
N4 C12 1.337(9) . ?
N4 C8 1.351(10) . ?
C1 C2 1.528(10) . ?
C1 H11 0.9700 . ?
C1 H12 0.9700 . ?
C2 H21 0.9700 . ?
C2 H22 0.9700 . ?
C3 C4 1.407(11) . ?
C3 H31 0.9300 . ?
C4 C5 1.355(10) . ?
C4 H41 0.9300 . ?
C5 C6 1.394(11) . ?
C5 H51 0.9300 . ?
C6 C7 1.380(10) . ?
C6 H61 0.9300 . ?
C7 H71 0.9300 . ?
C8 C9 1.401(10) . ?
C8 H81 0.9300 . ?
C9 C10 1.382(11) . ?
C9 H91 0.9300 . ?
C10 C11 1.352(12) . ?
C10 H101 0.9300 . ?
C11 C12 1.396(11) . ?
C11 H111 0.9300 . ?
C12 H121 0.9300 . ?

loop_
_geom_hbond_atom_site_label_D
_geom_hbond_atom_site_label_H
_geom_hbond_atom_site_label_A
_geom_hbond_distance_DH
_geom_hbond_distance_HA
_geom_hbond_distance_DA
_geom_hbond_angle_DHA
_geom_hbond_site_symmetry_A
N2 H2A O2 0.86 2.59 3.087(7) 117.5 .
